data_1007015
loop_
_publ_author_name
'Averbuch-Pouchot, M T'
'Durif, A'

_publ_section_title
;
Structure cristalline du trimetaphosphate de cadmium caesium  Cd Cs
P~3~ O~9~
;
_journal_coden_ASTM ACBCAR
_journal_name_full 'Acta Crystallographica B (24,1968-38,1982)'
_journal_page_first 3114
_journal_page_last 3116
_journal_paper_doi 10.1107/S056774087701036X
_journal_volume 33
_journal_year 1977
_chemical_formula_structural 'CD CS P3 O9'
_chemical_formula_sum 'Cd Cs O9 P3'
_chemical_name_systematic 'Cadmium caesium cyclo-triphosphate'
_space_group_IT_number 62
_symmetry_cell_setting orthorhombic
_symmetry_Int_Tables_number 62
_symmetry_space_group_name_Hall '-P 2n 2a'
_symmetry_space_group_name_H-M 'P m c n'
_cell_angle_alpha 90
_cell_angle_beta 90
_cell_angle_gamma 90
_cell_formula_units_Z 4
_cell_length_a 7.508(1)
_cell_length_b 12.684(2)
_cell_length_c 9.530(2)
_cell_volume 907.6
_refine_ls_R_factor_all 0.032
_cod_database_code 1007015

loop_
_symmetry_equiv_pos_as_xyz
x,y,z
1/2-x,1/2-y,1/2+z
1/2+x,-y,-z
-x,1/2+y,1/2-z
-x,-y,-z
1/2+x,1/2+y,1/2-z
1/2-x,y,z
x,1/2-y,1/2+z

loop_
_atom_site_label
_atom_site_type_symbol
_atom_site_symmetry_multiplicity
_atom_site_Wyckoff_symbol
_atom_site_fract_x
_atom_site_fract_y
_atom_site_fract_z
_atom_site_occupancy
_atom_site_attached_hydrogens
_atom_site_calc_flag
Cd1 Cd2+ 4 c 0.25 0.72113(4) 0.48572(6) 1. 0 d
Cs1 Cs1+ 4 c 0.25 0.08322(4) 0.11753(6) 1. 0 d
P1 P5+ 8 d 0.05193(18) 0.14885(12) 0.74665(12) 1. 0 d
P2 P5+ 4 c 0.25 0.95884(16) 0.70205(22) 1. 0 d
O1 O2- 4 c 0.25 0.31801(50) 0.29322(66) 1. 0 d
O2 O2- 8 d 0.08583(59) 0.03756(35) 0.67198(45) 1. 0 d
O3 O2- 8 d 0.95073(68) 0.13140(36) 0.87650(51) 1. 0 d
O4 O2- 8 d 0.98741(66) 0.22488(38) 0.64229(57) 1. 0 d
O5 O2- 4 c 0.25 0.87655(56) 0.59414(74) 1. 0 d
O6 O2- 4 c 0.25 0.93155(51) 0.85445(76) 1. 0 d

loop_
_atom_type_symbol
_atom_type_oxidation_number
Cd2+ 2.000
Cs1+ 1.000
P5+ 5.000
O2- -2.000
